data_7114176
loop_
_publ_author_name
'Moorlag, Carolyn'
'Clot, Olivier'
'Wolf, Michael O.'
'Patrick, Brian O.'

_publ_section_title
;
 Switchable thiophene coordination in Ru(ii) bipyridyl
 phosphinoterthiophene complexesElectronic supplementary information (ESI)
 available: synthetic details and characterization data for all complexes.
 See http://www.rsc.org/suppdata/cc/b2/b209035j/
;
_journal_issue 24
_journal_name_full 'Chemical Communications'
_journal_page_first 3028
_journal_paper_doi 10.1039/b209035j
_journal_year 2002
_chemical_formula_sum 'C47 H39 F12 N4 O P3 Ru S3'
_chemical_formula_weight 1194.00
_chemical_name_systematic
; 
? 
;
_space_group_IT_number 2
_symmetry_cell_setting triclinic
_symmetry_space_group_name_Hall '-P 1'
_symmetry_space_group_name_H-M 'P -1'
_atom_sites_solution_hydrogens geom
_atom_sites_solution_primary direct
_atom_sites_solution_secondary difmap
_audit_creation_method SHELXL-97
_cell_angle_alpha 74.704(6)
_cell_angle_beta 76.606(7)
_cell_angle_gamma 91.102(8)
_cell_formula_units_Z 2
_cell_length_a 10.9127(4)
_cell_length_b 11.2475(4)
_cell_length_c 20.5749(4)
_cell_measurement_reflns_used 14384
_cell_measurement_temperature 173(2)
_cell_measurement_theta_max 27.87
_cell_measurement_theta_min 2.40
_cell_volume 2360.96(17)
_computing_structure_refinement 'SHELXL-97 (Sheldrick, 1997)'
_computing_structure_solution 'SHELXS-97 (Sheldrick, 1990)'
_diffrn_ambient_temperature 173(2)
_diffrn_detector_area_resol_mean 11.76
_diffrn_measured_fraction_theta_full 0.865
_diffrn_measured_fraction_theta_max 0.865
_diffrn_measurement_device_type 'Rigaku/ADSC CCD'
_diffrn_measurement_method 'area detector'
_diffrn_radiation_monochromator graphite
_diffrn_radiation_source 'fine-focus sealed tube'
_diffrn_radiation_type MoK\a
_diffrn_radiation_wavelength 0.71069
_diffrn_reflns_av_R_equivalents 0.0000
_diffrn_reflns_av_sigmaI/netI 0.0765
_diffrn_reflns_limit_h_max 11
_diffrn_reflns_limit_h_min -13
_diffrn_reflns_limit_k_max 13
_diffrn_reflns_limit_k_min -13
_diffrn_reflns_limit_l_max 25
_diffrn_reflns_limit_l_min -26
_diffrn_reflns_number 22282
_diffrn_reflns_theta_full 27.87
_diffrn_reflns_theta_max 27.87
_diffrn_reflns_theta_min 2.40
_exptl_absorpt_coefficient_mu 0.657
_exptl_absorpt_correction_T_max 1.0000
_exptl_absorpt_correction_T_min 0.7576
_exptl_absorpt_correction_type multi-scan
_exptl_crystal_colour yellow
_exptl_crystal_density_diffrn 1.671
_exptl_crystal_density_method 'not measured'
_exptl_crystal_description needle
_exptl_crystal_F_000 1204
_exptl_crystal_size_max 0.50
_exptl_crystal_size_mid 0.10
_exptl_crystal_size_min 0.10
_refine_diff_density_max 0.894
_refine_diff_density_min -0.730
_refine_diff_density_rms 0.092
_refine_ls_extinction_method none
_refine_ls_goodness_of_fit_ref 0.985
_refine_ls_hydrogen_treatment constr
_refine_ls_matrix_type full
_refine_ls_number_parameters 644
_refine_ls_number_reflns 9749
_refine_ls_number_restraints 8
_refine_ls_restrained_S_all 0.985
_refine_ls_R_factor_all 0.0591
_refine_ls_R_factor_gt 0.0414
_refine_ls_shift/su_max 0.005
_refine_ls_shift/su_mean 0.000
_refine_ls_structure_factor_coef Fsqd
_refine_ls_weighting_scheme
;
calc w=1/[\s^2^(Fo^2^)+(0.0487P)^2^+0.0000P] where 
P=(Fo^2^+2Fc^2^)/3
;
_refine_ls_wR_factor_gt 0.0998
_refine_ls_wR_factor_ref 0.1058
_reflns_number_gt 7610
_reflns_number_total 9749
_reflns_threshold_expression >2sigma(I)
_cod_data_source_file b209035j.txt
_cod_data_source_block mw015/1a
_cod_original_cell_volume 2360.96(12)
_cod_database_code 7114176

loop_
_symmetry_equiv_pos_as_xyz
'x, y, z'
'-x, -y, -z'

loop_
_atom_site_label
_atom_site_type_symbol
_atom_site_fract_x
_atom_site_fract_y
_atom_site_fract_z
_atom_site_U_iso_or_equiv
_atom_site_adp_type
_atom_site_occupancy
_atom_site_calc_flag
_atom_site_refinement_flags
_atom_site_disorder_assembly
_atom_site_disorder_group
Ru1 Ru 0.61510(2) 0.12267(2) 0.758277(12) 0.01152(7) Uani 1 d . A 1
S1 S 0.63897(7) 0.34007(7) 0.71171(4) 0.01680(16) Uani 1 d . A 1
S2 S 0.36935(7) 0.44540(8) 0.58884(5) 0.02305(18) Uani 1 d . A 1
P1 P 0.55166(6) 0.11086(7) 0.65982(4) 0.01087(15) Uani 1 d . A 1
P2 P 1.02888(9) -0.15334(9) 0.89750(5) 0.0278(2) Uani 1 d . B 1
P3 P 1.01892(9) -0.54089(11) 0.74684(5) 0.0355(2) Uani 1 d . C 1
F1 F 1.0451(2) -0.0385(2) 0.83125(12) 0.0498(6) Uani 1 d . B 1
F2 F 0.8785(2) -0.1481(3) 0.91321(14) 0.0533(7) Uani 1 d . B 1
F3 F 1.0366(2) -0.0621(2) 0.94405(11) 0.0414(6) Uani 1 d . B 1
F4 F 1.18027(19) -0.1581(3) 0.88204(12) 0.0456(6) Uani 1 d . B 1
F5 F 1.0212(2) -0.2455(2) 0.85123(12) 0.0401(5) Uani 1 d . B 1
F6 F 1.0116(3) -0.2667(2) 0.96451(12) 0.0539(7) Uani 1 d . B 1
F7 F 0.9440(4) -0.4289(4) 0.7481(3) 0.149(2) Uani 1 d . C 1
F8 F 1.1326(3) -0.4772(4) 0.76224(18) 0.0994(15) Uani 1 d . C 1
F9 F 0.9717(4) -0.6093(5) 0.82521(17) 0.1249(18) Uani 1 d . C 1
F10 F 0.9059(2) -0.6077(3) 0.73037(16) 0.0691(9) Uani 1 d . C 1
F11 F 1.0736(3) -0.4837(4) 0.66680(15) 0.1006(15) Uani 1 d . C 1
F12 F 1.0985(5) -0.6552(5) 0.7398(3) 0.1357(18) Uani 1 d . C 1
O1 O 1.3703(4) -0.5431(4) 0.9629(2) 0.0856(13) Uani 1 d . D 1
N1 N 0.4418(2) 0.1456(2) 0.82122(13) 0.0157(5) Uani 1 d . A 1
N2 N 0.6679(2) 0.1359(2) 0.84888(13) 0.0162(5) Uani 1 d . A 1
N3 N 0.6110(2) -0.0661(2) 0.80041(13) 0.0174(5) Uani 1 d . A 1
N4 N 0.7970(2) 0.0870(2) 0.71263(13) 0.0163(5) Uani 1 d . A 1
C1 C 0.3292(3) 0.1549(3) 0.80473(16) 0.0175(6) Uani 1 d . A 1
H1 H 0.3253 0.1506 0.7597 0.021 Uiso 1 calc R A 1
C2 C 0.2197(3) 0.1702(3) 0.84957(17) 0.0224(7) Uani 1 d . A 1
H2 H 0.1426 0.1773 0.8354 0.027 Uiso 1 calc R A 1
C3 C 0.2233(3) 0.1751(4) 0.91514(19) 0.0303(8) Uani 1 d . A 1
H3 H 0.1483 0.1829 0.9476 0.036 Uiso 1 calc R A 1
C4 C 0.3375(3) 0.1686(4) 0.93281(18) 0.0293(8) Uani 1 d . A 1
H4 H 0.3422 0.1738 0.9775 0.035 Uiso 1 calc R A 1
C5 C 0.4459(3) 0.1545(3) 0.88550(15) 0.0173(6) Uani 1 d . A 1
C6 C 0.5716(3) 0.1484(3) 0.90063(16) 0.0205(7) Uani 1 d . A 1
C7 C 0.5932(3) 0.1550(4) 0.96357(18) 0.0332(9) Uani 1 d . A 1
H7 H 0.5249 0.1639 0.9996 0.040 Uiso 1 calc R A 1
C8 C 0.7137(3) 0.1486(4) 0.97386(19) 0.0362(9) Uani 1 d . A 1
H8 H 0.7291 0.1531 1.0168 0.043 Uiso 1 calc R A 1
C9 C 0.8111(3) 0.1356(3) 0.92085(18) 0.0279(8) Uani 1 d . A 1
H9 H 0.8949 0.1306 0.9266 0.034 Uiso 1 calc R A 1
C10 C 0.7850(3) 0.1300(3) 0.85925(17) 0.0232(7) Uani 1 d . A 1
H10 H 0.8526 0.1217 0.8226 0.028 Uiso 1 calc R A 1
C11 C 0.5128(3) -0.1363(3) 0.84874(17) 0.0244(7) Uani 1 d . A 1
H11 H 0.4365 -0.0994 0.8613 0.029 Uiso 1 calc R A 1
C12 C 0.5189(4) -0.2586(3) 0.8803(2) 0.0348(9) Uani 1 d . A 1
H12 H 0.4481 -0.3057 0.9141 0.042 Uiso 1 calc R A 1
C13 C 0.6296(4) -0.3123(4) 0.8621(2) 0.0441(11) Uani 1 d . A 1
H13 H 0.6357 -0.3973 0.8830 0.053 Uiso 1 calc R A 1
C14 C 0.7307(4) -0.2420(4) 0.8137(2) 0.0356(9) Uani 1 d . A 1
H14 H 0.8076 -0.2780 0.8011 0.043 Uiso 1 calc R A 1
C15 C 0.7206(3) -0.1177(3) 0.78302(17) 0.0230(7) Uani 1 d . A 1
C16 C 0.8244(3) -0.0321(3) 0.73278(17) 0.0218(7) Uani 1 d . A 1
C17 C 0.9433(3) -0.0686(4) 0.7085(2) 0.0356(9) Uani 1 d . A 1
H17 H 0.9604 -0.1528 0.7224 0.043 Uiso 1 calc R A 1
C18 C 1.0364(3) 0.0196(4) 0.6639(2) 0.0398(10) Uani 1 d . A 1
H18 H 1.1190 -0.0031 0.6478 0.048 Uiso 1 calc R A 1
C19 C 1.0089(3) 0.1398(4) 0.64309(19) 0.0344(9) Uani 1 d . A 1
H19 H 1.0717 0.2013 0.6119 0.041 Uiso 1 calc R A 1
C20 C 0.8881(3) 0.1705(3) 0.66817(17) 0.0237(7) Uani 1 d . A 1
H20 H 0.8691 0.2539 0.6533 0.028 Uiso 1 calc R A 1
C21 C 0.6851(3) 0.1253(3) 0.58465(15) 0.0135(6) Uani 1 d . A 1
C22 C 0.7304(3) 0.2409(3) 0.53854(16) 0.0195(7) Uani 1 d . A 1
H22 H 0.6906 0.3123 0.5458 0.023 Uiso 1 calc R A 1
C23 C 0.8327(3) 0.2531(4) 0.48217(17) 0.0269(8) Uani 1 d . A 1
H23 H 0.8637 0.3324 0.4514 0.032 Uiso 1 calc R A 1
C24 C 0.8896(3) 0.1486(4) 0.47101(18) 0.0289(8) Uani 1 d . A 1
H24 H 0.9584 0.1562 0.4318 0.035 Uiso 1 calc R A 1
C25 C 0.8464(3) 0.0335(4) 0.51665(18) 0.0274(8) Uani 1 d . A 1
H25 H 0.8854 -0.0378 0.5087 0.033 Uiso 1 calc R A 1
C26 C 0.7468(3) 0.0220(3) 0.57373(16) 0.0177(6) Uani 1 d . A 1
H26 H 0.7199 -0.0569 0.6059 0.021 Uiso 1 calc R A 1
C27 C 0.4556(3) -0.0255(3) 0.66056(15) 0.0122(6) Uani 1 d . A 1
C28 C 0.3667(3) -0.0886(3) 0.72112(16) 0.0179(6) Uani 1 d . A 1
H28 H 0.3598 -0.0636 0.7624 0.021 Uiso 1 calc R A 1
C29 C 0.2879(3) -0.1879(3) 0.72178(17) 0.0229(7) Uani 1 d . A 1
H29 H 0.2275 -0.2299 0.7634 0.027 Uiso 1 calc R A 1
C30 C 0.2968(3) -0.2259(3) 0.66243(17) 0.0224(7) Uani 1 d . A 1
H30 H 0.2436 -0.2942 0.6631 0.027 Uiso 1 calc R A 1
C31 C 0.3841(3) -0.1635(3) 0.60199(17) 0.0225(7) Uani 1 d . A 1
H31 H 0.3903 -0.1890 0.5609 0.027 Uiso 1 calc R A 1
C32 C 0.4625(3) -0.0642(3) 0.60064(16) 0.0166(6) Uani 1 d . A 1
H32 H 0.5216 -0.0220 0.5586 0.020 Uiso 1 calc R A 1
C33 C 0.6207(3) 0.4200(3) 0.77487(18) 0.0271(8) Uani 1 d . A 1
H33 H 0.6768 0.4195 0.8040 0.033 Uiso 1 calc R A 1
C34 C 0.5171(3) 0.4824(4) 0.7769(2) 0.0333(9) Uani 1 d . A 1
H34 H 0.4928 0.5330 0.8073 0.040 Uiso 1 calc R A 1
C35 C 0.4466(3) 0.4657(3) 0.7291(2) 0.0294(8) Uani 1 d . A 1
H35 H 0.3716 0.5048 0.7242 0.035 Uiso 1 calc R A 1
C36 C 0.4976(3) 0.3884(3) 0.69132(17) 0.0183(6) Uani 1 d . A 1
C37 C 0.4515(3) 0.3472(3) 0.63943(16) 0.0166(6) Uani 1 d . A 1
C38 C 0.4633(2) 0.2362(3) 0.62297(15) 0.0134(6) Uani 1 d . A 1
C39 C 0.4022(3) 0.2314(3) 0.56944(16) 0.0169(6) Uani 1 d . A 1
H39 H 0.4004 0.1616 0.5517 0.020 Uiso 1 calc R A 1
C40 C 0.3465(3) 0.3370(3) 0.54597(16) 0.0194(7) Uani 1 d . A 1
S3 S 0.3147(2) 0.3082(3) 0.42301(13) 0.0309(6) Uani 0.641(4) d PD A 1
C41 C 0.2791(3) 0.3632(3) 0.49144(18) 0.0251(8) Uani 1 d D A 1
C42 C 0.1656(6) 0.4454(7) 0.4940(4) 0.0188(19) Uiso 0.641(4) d PD A 1
H42 H 0.1297 0.4848 0.5287 0.023 Uiso 0.641(4) calc PR A 1
C43 C 0.1283(5) 0.4469(6) 0.4313(3) 0.0261(13) Uiso 0.641(4) d PD A 1
H43 H 0.0620 0.4938 0.4183 0.031 Uiso 0.641(4) calc PR A 1
C44 C 0.1923(6) 0.3781(6) 0.3911(3) 0.0233(12) Uiso 0.641(4) d PD A 1
H44 H 0.1719 0.3694 0.3500 0.028 Uiso 0.641(4) calc PR A 1
C45 C 1.1883(6) -0.4829(5) 1.0307(3) 0.0756(17) Uani 1 d . D 1
H45A H 1.1344 -0.5561 1.0616 0.113 Uiso 1 calc R D 1
H45B H 1.1353 -0.4160 1.0169 0.113 Uiso 1 calc R D 1
H45C H 1.2463 -0.4563 1.0550 0.113 Uiso 1 calc R D 1
C46 C 1.2624(5) -0.5136(4) 0.9676(3) 0.0519(12) Uani 1 d . D 1
C47 C 1.1988(5) -0.5077(5) 0.9107(3) 0.0609(14) Uani 1 d . D 1
H47A H 1.1862 -0.4215 0.8895 0.091 Uiso 1 calc R D 1
H47B H 1.1166 -0.5563 0.9295 0.091 Uiso 1 calc R D 1
H47C H 1.2514 -0.5416 0.8755 0.091 Uiso 1 calc R D 1
S3B S 0.1560(4) 0.4311(4) 0.4848(2) 0.0354(13) Uiso 0.359(4) d PD A 2
C42B C 0.3108(13) 0.3257(14) 0.4318(5) 0.025(6) Uiso 0.359(4) d PD A 2
H42B H 0.3848 0.2835 0.4228 0.030 Uiso 0.359(4) calc PR A 2
C43B C 0.2333(9) 0.3496(9) 0.3831(5) 0.023(2) Uiso 0.359(4) d PD A 2
H43B H 0.2432 0.3267 0.3410 0.028 Uiso 0.359(4) calc PR A 2
C44B C 0.1413(8) 0.4139(9) 0.4127(4) 0.0168(19) Uiso 0.359(4) d PD A 2
H44B H 0.0749 0.4453 0.3921 0.020 Uiso 0.359(4) calc PR A 2

loop_
_atom_site_aniso_label
_atom_site_aniso_U_11
_atom_site_aniso_U_22
_atom_site_aniso_U_33
_atom_site_aniso_U_23
_atom_site_aniso_U_13
_atom_site_aniso_U_12
Ru1 0.01319(12) 0.01424(13) 0.00839(12) -0.00595(9) -0.00181(8) 0.00148(8)
S1 0.0193(4) 0.0153(4) 0.0160(4) -0.0068(3) -0.0024(3) -0.0017(3)
S2 0.0248(4) 0.0162(4) 0.0287(5) -0.0050(3) -0.0088(3) 0.0073(3)
P1 0.0124(3) 0.0120(4) 0.0085(4) -0.0043(3) -0.0016(3) 0.0015(3)
P2 0.0311(5) 0.0327(6) 0.0198(5) -0.0096(4) -0.0045(4) 0.0001(4)
P3 0.0280(5) 0.0422(6) 0.0320(6) -0.0011(5) -0.0106(4) -0.0075(4)
F1 0.0779(17) 0.0406(15) 0.0309(13) -0.0011(11) -0.0245(12) -0.0063(12)
F2 0.0330(13) 0.073(2) 0.0645(18) -0.0397(15) -0.0092(11) 0.0073(12)
F3 0.0491(13) 0.0509(16) 0.0313(13) -0.0240(12) -0.0092(10) 0.0028(11)
F4 0.0299(12) 0.0792(19) 0.0345(13) -0.0293(13) -0.0052(9) 0.0057(11)
F5 0.0458(13) 0.0418(14) 0.0370(13) -0.0232(11) -0.0046(10) -0.0006(10)
F6 0.0724(17) 0.0499(17) 0.0277(13) -0.0004(12) -0.0013(12) 0.0056(13)
F7 0.148(4) 0.124(4) 0.285(7) -0.158(4) -0.144(4) 0.098(3)
F8 0.081(2) 0.112(3) 0.087(2) 0.033(2) -0.0593(19) -0.054(2)
F9 0.121(3) 0.183(5) 0.0394(19) 0.001(2) -0.0031(19) -0.084(3)
F10 0.0543(16) 0.088(2) 0.071(2) -0.0281(18) -0.0210(14) -0.0252(15)
F11 0.064(2) 0.166(4) 0.0398(18) 0.023(2) -0.0133(15) -0.026(2)
F12 0.164(4) 0.125(4) 0.155(4) -0.046(3) -0.095(3) 0.095(3)
O1 0.063(3) 0.098(4) 0.091(3) -0.014(3) -0.024(2) -0.016(2)
N1 0.0177(13) 0.0150(14) 0.0134(13) -0.0059(11) 0.0003(9) 0.0003(9)
N2 0.0214(13) 0.0173(14) 0.0119(13) -0.0069(11) -0.0048(10) 0.0005(10)
N3 0.0289(14) 0.0168(14) 0.0117(13) -0.0070(11) -0.0114(10) 0.0058(10)
N4 0.0133(12) 0.0260(15) 0.0149(13) -0.0124(11) -0.0062(9) 0.0048(10)
C1 0.0143(15) 0.0199(17) 0.0180(16) -0.0072(13) -0.0014(11) -0.0009(11)
C2 0.0155(15) 0.0233(18) 0.0268(19) -0.0090(15) 0.0000(12) 0.0010(12)
C3 0.0221(17) 0.039(2) 0.0270(19) -0.0159(17) 0.0066(13) 0.0016(14)
C4 0.0309(19) 0.042(2) 0.0155(17) -0.0156(16) 0.0018(13) 0.0001(15)
C5 0.0211(16) 0.0195(17) 0.0094(15) -0.0062(13) 0.0023(11) -0.0026(12)
C6 0.0267(17) 0.0242(18) 0.0104(15) -0.0068(13) -0.0024(12) -0.0048(13)
C7 0.036(2) 0.054(3) 0.0118(17) -0.0171(17) -0.0015(14) -0.0038(17)
C8 0.040(2) 0.056(3) 0.0166(18) -0.0131(18) -0.0120(15) -0.0059(18)
C9 0.0317(19) 0.035(2) 0.0222(19) -0.0103(16) -0.0144(14) -0.0010(15)
C10 0.0223(17) 0.030(2) 0.0223(18) -0.0116(15) -0.0098(13) 0.0038(13)
C11 0.0370(19) 0.0218(18) 0.0139(17) -0.0052(14) -0.0053(13) -0.0034(14)
C12 0.060(3) 0.020(2) 0.027(2) -0.0035(16) -0.0200(18) -0.0058(17)
C13 0.077(3) 0.016(2) 0.050(3) -0.0058(18) -0.040(2) 0.0036(19)
C14 0.051(2) 0.026(2) 0.045(2) -0.0167(19) -0.033(2) 0.0165(17)
C15 0.0370(19) 0.0208(18) 0.0220(18) -0.0138(14) -0.0188(14) 0.0128(14)
C16 0.0254(17) 0.031(2) 0.0187(17) -0.0168(15) -0.0129(13) 0.0153(13)
C17 0.039(2) 0.049(3) 0.032(2) -0.0234(19) -0.0181(17) 0.0274(18)
C18 0.0238(19) 0.070(3) 0.035(2) -0.027(2) -0.0099(16) 0.0213(19)
C19 0.0178(17) 0.058(3) 0.028(2) -0.0184(19) -0.0009(14) 0.0026(16)
C20 0.0169(16) 0.036(2) 0.0200(17) -0.0124(15) -0.0030(12) 0.0006(13)
C21 0.0124(14) 0.0181(16) 0.0126(15) -0.0077(12) -0.0043(10) -0.0006(11)
C22 0.0187(15) 0.0236(18) 0.0177(16) -0.0092(14) -0.0037(12) 0.0000(12)
C23 0.0220(17) 0.039(2) 0.0141(17) -0.0056(15) 0.0030(12) -0.0102(14)
C24 0.0174(16) 0.048(2) 0.0190(18) -0.0143(17) 0.0045(12) -0.0041(14)
C25 0.0169(16) 0.038(2) 0.032(2) -0.0224(17) 0.0001(13) 0.0058(14)
C26 0.0135(14) 0.0218(17) 0.0208(17) -0.0109(14) -0.0041(11) 0.0047(11)
C27 0.0143(14) 0.0102(15) 0.0123(15) -0.0037(12) -0.0030(10) 0.0006(10)
C28 0.0221(16) 0.0196(17) 0.0104(15) -0.0041(13) -0.0012(11) -0.0005(12)
C29 0.0217(16) 0.0221(18) 0.0200(17) -0.0035(14) 0.0014(12) -0.0052(12)
C30 0.0225(16) 0.0190(18) 0.0258(18) -0.0068(14) -0.0061(13) -0.0048(12)
C31 0.0252(17) 0.0262(19) 0.0209(17) -0.0161(15) -0.0044(13) 0.0000(13)
C32 0.0177(15) 0.0196(17) 0.0120(15) -0.0061(13) -0.0008(11) -0.0007(11)
C33 0.0368(19) 0.0231(19) 0.0266(19) -0.0150(16) -0.0089(15) -0.0030(14)
C34 0.040(2) 0.029(2) 0.039(2) -0.0250(18) -0.0052(16) 0.0018(16)
C35 0.0325(19) 0.0228(19) 0.038(2) -0.0186(17) -0.0060(15) 0.0052(14)
C36 0.0218(15) 0.0130(16) 0.0201(17) -0.0069(13) -0.0025(12) 0.0012(11)
C37 0.0166(15) 0.0153(16) 0.0150(16) -0.0010(13) -0.0017(11) 0.0034(11)
C38 0.0105(13) 0.0154(15) 0.0140(15) -0.0051(12) -0.0008(10) 0.0004(10)
C39 0.0168(15) 0.0163(16) 0.0175(16) -0.0033(13) -0.0059(11) 0.0028(11)
C40 0.0182(15) 0.0189(17) 0.0188(17) -0.0014(13) -0.0042(12) 0.0018(12)
S3 0.0446(12) 0.0301(11) 0.0289(10) -0.0169(9) -0.0195(7) 0.0166(8)
C41 0.0240(17) 0.0214(18) 0.0255(19) 0.0065(14) -0.0130(13) -0.0049(13)
C45 0.117(5) 0.053(4) 0.070(4) -0.016(3) -0.050(4) 0.020(3)
C46 0.058(3) 0.032(3) 0.058(3) 0.002(2) -0.019(2) -0.013(2)
C47 0.075(3) 0.052(3) 0.058(3) -0.011(3) -0.026(3) 0.005(3)

loop_
_atom_type_symbol
_atom_type_description
_atom_type_scat_dispersion_real
_atom_type_scat_dispersion_imag
_atom_type_scat_source
C C 0.0033 0.0016 'International Tables Vol C Tables 4.2.6.8 and 6.1.1.4'
H H 0.0000 0.0000 'International Tables Vol C Tables 4.2.6.8 and 6.1.1.4'
N N 0.0061 0.0033 'International Tables Vol C Tables 4.2.6.8 and 6.1.1.4'
F F 0.0171 0.0103 'International Tables Vol C Tables 4.2.6.8 and 6.1.1.4'
P P 0.1023 0.0942 'International Tables Vol C Tables 4.2.6.8 and 6.1.1.4'
S S 0.1246 0.1234 'International Tables Vol C Tables 4.2.6.8 and 6.1.1.4'
Ru Ru -1.2594 0.8363 'International Tables Vol C Tables 4.2.6.8 and 6.1.1.4'
O O 0.0106 0.0060 'International Tables Vol C Tables 4.2.6.8 and 6.1.1.4'

loop_
_geom_angle_atom_site_label_1
_geom_angle_atom_site_label_2
_geom_angle_atom_site_label_3
_geom_angle
N3 Ru1 N4 78.31(10)
N3 Ru1 N1 96.33(10)
N4 Ru1 N1 169.54(10)
N3 Ru1 N2 84.94(10)
N4 Ru1 N2 92.22(9)
N1 Ru1 N2 78.27(10)
N3 Ru1 P1 95.81(7)
N4 Ru1 P1 89.44(7)
N1 Ru1 P1 100.11(7)
N2 Ru1 P1 178.29(7)
N3 Ru1 S1 174.65(7)
N4 Ru1 S1 97.67(8)
N1 Ru1 S1 87.08(7)
N2 Ru1 S1 91.73(7)
P1 Ru1 S1 87.63(3)
C33 S1 C36 91.47(16)
C33 S1 Ru1 113.46(12)
C36 S1 Ru1 108.42(11)
C37 S2 C40 91.91(15)
C38 P1 C21 99.62(13)
C38 P1 C27 101.55(13)
C21 P1 C27 102.81(13)
C38 P1 Ru1 116.39(10)
C21 P1 Ru1 112.72(9)
C27 P1 Ru1 120.83(10)
F6 P2 F1 179.05(16)
F6 P2 F3 89.14(14)
F1 P2 F3 90.04(14)
F6 P2 F5 90.50(14)
F1 P2 F5 90.33(14)
F3 P2 F5 179.63(14)
F6 P2 F2 89.66(15)
F1 P2 F2 89.86(15)
F3 P2 F2 89.83(13)
F5 P2 F2 90.24(13)
F6 P2 F4 90.29(14)
F1 P2 F4 90.18(14)
F3 P2 F4 89.81(13)
F5 P2 F4 90.13(13)
F2 P2 F4 179.63(14)
F7 P3 F9 96.9(3)
F7 P3 F8 91.6(2)
F9 P3 F8 89.71(19)
F7 P3 F11 88.9(3)
F9 P3 F11 174.2(3)
F8 P3 F11 90.74(18)
F7 P3 F10 89.7(2)
F9 P3 F10 90.70(18)
F8 P3 F10 178.6(2)
F11 P3 F10 88.71(18)
F7 P3 F12 176.0(3)
F9 P3 F12 86.9(3)
F8 P3 F12 89.6(3)
F11 P3 F12 87.3(3)
F10 P3 F12 89.0(2)
C1 N1 C5 117.3(3)
C1 N1 Ru1 127.4(2)
C5 N1 Ru1 115.24(19)
C10 N2 C6 118.9(3)
C10 N2 Ru1 126.2(2)
C6 N2 Ru1 114.89(19)
C11 N3 C15 119.0(3)
C11 N3 Ru1 124.5(2)
C15 N3 Ru1 116.1(2)
C20 N4 C16 118.3(3)
C20 N4 Ru1 126.3(2)
C16 N4 Ru1 115.3(2)
N1 C1 C2 123.5(3)
C3 C2 C1 119.1(3)
C2 C3 C4 118.6(3)
C3 C4 C5 120.2(3)
N1 C5 C4 121.3(3)
N1 C5 C6 115.7(3)
C4 C5 C6 123.1(3)
N2 C6 C7 120.6(3)
N2 C6 C5 115.9(3)
C7 C6 C5 123.5(3)
C8 C7 C6 120.2(3)
C9 C8 C7 118.8(3)
C8 C9 C10 118.9(3)
N2 C10 C9 122.7(3)
N3 C11 C12 122.4(3)
C11 C12 C13 118.9(4)
C14 C13 C12 119.4(4)
C13 C14 C15 119.9(4)
N3 C15 C14 120.4(3)
N3 C15 C16 115.0(3)
C14 C15 C16 124.6(3)
N4 C16 C17 121.6(3)
N4 C16 C15 115.1(3)
C17 C16 C15 123.2(3)
C18 C17 C16 118.9(4)
C19 C18 C17 119.6(3)
C18 C19 C20 118.9(4)
N4 C20 C19 122.5(3)
C22 C21 C26 118.6(3)
C22 C21 P1 120.4(2)
C26 C21 P1 121.0(2)
C23 C22 C21 120.8(3)
C22 C23 C24 119.5(3)
C25 C24 C23 120.2(3)
C26 C25 C24 120.2(3)
C25 C26 C21 120.6(3)
C28 C27 C32 118.2(3)
C28 C27 P1 119.7(2)
C32 C27 P1 122.0(2)
C29 C28 C27 120.7(3)
C30 C29 C28 120.4(3)
C29 C30 C31 119.3(3)
C30 C31 C32 120.7(3)
C31 C32 C27 120.6(3)
C34 C33 S1 111.1(3)
C33 C34 C35 113.7(3)
C36 C35 C34 113.2(3)
C35 C36 C37 129.1(3)
C35 C36 S1 110.4(3)
C37 C36 S1 120.6(2)
C38 C37 C36 129.2(3)
C38 C37 S2 111.8(2)
C36 C37 S2 119.0(2)
C37 C38 C39 111.7(3)
C37 C38 P1 126.0(2)
C39 C38 P1 122.2(2)
C40 C39 C38 113.5(3)
C39 C40 C41 127.6(3)
C39 C40 S2 111.0(2)
C41 C40 S2 121.4(2)
C41 S3 C44 91.8(3)
C42B C41 C40 124.8(6)
C42B C41 C42 113.4(6)
C40 C41 C42 121.7(4)
C42B C41 S3 3.9(8)
C40 C41 S3 123.2(3)
C42 C41 S3 115.1(4)
C43 C42 C41 103.1(5)
C44 C43 C42 117.2(5)
C43 C44 S3 112.7(4)
O1 C46 C47 121.2(5)
O1 C46 C45 121.8(5)
C47 C46 C45 117.0(5)
C41 C42B C43B 120.5(9)
C44B C43B C42B 102.2(8)
C43B C44B S3B 113.7(6)

loop_
_geom_bond_atom_site_label_1
_geom_bond_atom_site_label_2
_geom_bond_distance
Ru1 N3 2.066(3)
Ru1 N4 2.086(2)
Ru1 N1 2.093(2)
Ru1 N2 2.114(2)
Ru1 P1 2.3215(7)
Ru1 S1 2.3640(8)
S1 C33 1.744(3)
S1 C36 1.751(3)
S2 C37 1.724(3)
S2 C40 1.727(3)
P1 C38 1.822(3)
P1 C21 1.831(3)
P1 C27 1.836(3)
P2 F6 1.583(3)
P2 F1 1.583(2)
P2 F3 1.590(2)
P2 F5 1.595(2)
P2 F2 1.603(2)
P2 F4 1.613(2)
P3 F7 1.517(3)
P3 F9 1.550(3)
P3 F8 1.556(3)
P3 F11 1.566(3)
P3 F10 1.579(3)
P3 F12 1.584(4)
O1 C46 1.219(6)
N1 C1 1.347(4)
N1 C5 1.363(4)
N2 C10 1.344(4)
N2 C6 1.351(4)
N3 C11 1.350(4)
N3 C15 1.354(4)
N4 C20 1.340(4)
N4 C16 1.355(4)
C1 C2 1.375(4)
C2 C3 1.374(5)
C3 C4 1.375(5)
C4 C5 1.388(4)
C5 C6 1.474(4)
C6 C7 1.389(4)
C7 C8 1.380(5)
C8 C9 1.376(5)
C9 C10 1.378(4)
C11 C12 1.368(5)
C12 C13 1.379(6)
C13 C14 1.371(6)
C14 C15 1.392(5)
C15 C16 1.473(5)
C16 C17 1.389(4)
C17 C18 1.381(6)
C18 C19 1.368(6)
C19 C20 1.385(5)
C21 C22 1.394(4)
C21 C26 1.397(4)
C22 C23 1.386(4)
C23 C24 1.387(5)
C24 C25 1.382(5)
C25 C26 1.378(4)
C27 C28 1.395(4)
C27 C32 1.399(4)
C28 C29 1.392(4)
C29 C30 1.380(5)
C30 C31 1.382(5)
C31 C32 1.385(4)
C33 C34 1.340(5)
C34 C35 1.426(5)
C35 C36 1.359(5)
C36 C37 1.452(4)
C37 C38 1.378(4)
C38 C39 1.424(4)
C39 C40 1.370(4)
C40 C41 1.451(4)
S3 C41 1.653(5)
S3 C44 1.735(7)
C41 C42B 1.374(5)
C41 C42 1.559(8)
C42 C43 1.437(10)
C43 C44 1.364(9)
C45 C46 1.489(8)
C46 C47 1.481(7)
S3B C44B 1.588(6)
C42B C43B 1.432(5)
C43B C44B 1.372(6)

loop_
_geom_torsion_atom_site_label_1
_geom_torsion_atom_site_label_2
_geom_torsion_atom_site_label_3
_geom_torsion_atom_site_label_4
_geom_torsion
N3 Ru1 S1 C33 -76.8(8)
N4 Ru1 S1 C33 -117.75(15)
N1 Ru1 S1 C33 52.88(15)
N2 Ru1 S1 C33 -25.28(15)
P1 Ru1 S1 C33 153.14(13)
N3 Ru1 S1 C36 -176.8(8)
N4 Ru1 S1 C36 142.23(13)
N1 Ru1 S1 C36 -47.14(13)
N2 Ru1 S1 C36 -125.30(13)
P1 Ru1 S1 C36 53.12(12)
N3 Ru1 P1 C38 150.33(12)
N4 Ru1 P1 C38 -131.48(13)
N1 Ru1 P1 C38 52.82(13)
N2 Ru1 P1 C38 34(2)
S1 Ru1 P1 C38 -33.79(10)
N3 Ru1 P1 C21 -95.47(13)
N4 Ru1 P1 C21 -17.28(13)
N1 Ru1 P1 C21 167.02(13)
N2 Ru1 P1 C21 148(2)
S1 Ru1 P1 C21 80.41(11)
N3 Ru1 P1 C27 26.52(13)
N4 Ru1 P1 C27 104.71(13)
N1 Ru1 P1 C27 -70.99(13)
N2 Ru1 P1 C27 -90(2)
S1 Ru1 P1 C27 -157.60(11)
N3 Ru1 N1 C1 -99.3(3)
N4 Ru1 N1 C1 -157.8(5)
N2 Ru1 N1 C1 177.2(3)
P1 Ru1 N1 C1 -2.2(3)
S1 Ru1 N1 C1 84.9(3)
N3 Ru1 N1 C5 82.2(2)
N4 Ru1 N1 C5 23.7(7)
N2 Ru1 N1 C5 -1.3(2)
P1 Ru1 N1 C5 179.3(2)
S1 Ru1 N1 C5 -93.6(2)
N3 Ru1 N2 C10 82.4(3)
N4 Ru1 N2 C10 4.3(3)
N1 Ru1 N2 C10 180.0(3)
P1 Ru1 N2 C10 -161(2)
S1 Ru1 N2 C10 -93.4(3)
N3 Ru1 N2 C6 -96.0(2)
N4 Ru1 N2 C6 -174.0(2)
N1 Ru1 N2 C6 1.6(2)
P1 Ru1 N2 C6 20(3)
S1 Ru1 N2 C6 88.2(2)
N4 Ru1 N3 C11 175.8(3)
N1 Ru1 N3 C11 4.9(3)
N2 Ru1 N3 C11 82.4(2)
P1 Ru1 N3 C11 -96.0(2)
S1 Ru1 N3 C11 134.2(7)
N4 Ru1 N3 C15 3.3(2)
N1 Ru1 N3 C15 -167.6(2)
N2 Ru1 N3 C15 -90.1(2)
P1 Ru1 N3 C15 91.5(2)
S1 Ru1 N3 C15 -38.3(9)
N3 Ru1 N4 C20 -179.6(3)
N1 Ru1 N4 C20 -119.7(6)
N2 Ru1 N4 C20 -95.3(3)
P1 Ru1 N4 C20 84.3(2)
S1 Ru1 N4 C20 -3.2(3)
N3 Ru1 N4 C16 -2.1(2)
N1 Ru1 N4 C16 57.8(6)
N2 Ru1 N4 C16 82.2(2)
P1 Ru1 N4 C16 -98.2(2)
S1 Ru1 N4 C16 174.3(2)
C5 N1 C1 C2 -1.4(5)
Ru1 N1 C1 C2 -179.8(2)
N1 C1 C2 C3 -0.7(5)
C1 C2 C3 C4 2.1(5)
C2 C3 C4 C5 -1.5(6)
C1 N1 C5 C4 2.0(5)
Ru1 N1 C5 C4 -179.3(3)
C1 N1 C5 C6 -177.9(3)
Ru1 N1 C5 C6 0.8(4)
C3 C4 C5 N1 -0.7(5)
C3 C4 C5 C6 179.2(3)
C10 N2 C6 C7 -0.1(5)
Ru1 N2 C6 C7 178.4(3)
C10 N2 C6 C5 179.8(3)
Ru1 N2 C6 C5 -1.7(4)
N1 C5 C6 N2 0.6(4)
C4 C5 C6 N2 -179.3(3)
N1 C5 C6 C7 -179.5(3)
C4 C5 C6 C7 0.6(6)
N2 C6 C7 C8 -0.1(6)
C5 C6 C7 C8 -180.0(4)
C6 C7 C8 C9 0.0(6)
C7 C8 C9 C10 0.3(6)
C6 N2 C10 C9 0.4(5)
Ru1 N2 C10 C9 -177.9(3)
C8 C9 C10 N2 -0.5(6)
C15 N3 C11 C12 -1.0(5)
Ru1 N3 C11 C12 -173.3(2)
N3 C11 C12 C13 0.1(5)
C11 C12 C13 C14 0.6(6)
C12 C13 C14 C15 -0.4(6)
C11 N3 C15 C14 1.2(4)
Ru1 N3 C15 C14 174.1(2)
C11 N3 C15 C16 -176.7(3)
Ru1 N3 C15 C16 -3.8(3)
C13 C14 C15 N3 -0.5(5)
C13 C14 C15 C16 177.2(3)
C20 N4 C16 C17 0.0(4)
Ru1 N4 C16 C17 -177.7(2)
C20 N4 C16 C15 178.5(3)
Ru1 N4 C16 C15 0.8(3)
N3 C15 C16 N4 1.9(4)
C14 C15 C16 N4 -175.9(3)
N3 C15 C16 C17 -179.5(3)
C14 C15 C16 C17 2.7(5)
N4 C16 C17 C18 1.4(5)
C15 C16 C17 C18 -177.0(3)
C16 C17 C18 C19 -1.8(6)
C17 C18 C19 C20 0.8(6)
C16 N4 C20 C19 -1.0(5)
Ru1 N4 C20 C19 176.4(2)
C18 C19 C20 N4 0.6(5)
C38 P1 C21 C22 32.9(3)
C27 P1 C21 C22 137.2(2)
Ru1 P1 C21 C22 -91.1(2)
C38 P1 C21 C26 -149.7(2)
C27 P1 C21 C26 -45.4(3)
Ru1 P1 C21 C26 86.3(2)
C26 C21 C22 C23 1.4(4)
P1 C21 C22 C23 178.9(2)
C21 C22 C23 C24 0.9(5)
C22 C23 C24 C25 -1.5(5)
C23 C24 C25 C26 -0.3(5)
C24 C25 C26 C21 2.6(5)
C22 C21 C26 C25 -3.2(4)
P1 C21 C26 C25 179.4(2)
C38 P1 C27 C28 -96.5(3)
C21 P1 C27 C28 160.7(2)
Ru1 P1 C27 C28 34.0(3)
C38 P1 C27 C32 79.1(3)
C21 P1 C27 C32 -23.6(3)
Ru1 P1 C27 C32 -150.3(2)
C32 C27 C28 C29 0.5(4)
P1 C27 C28 C29 176.3(2)
C27 C28 C29 C30 0.2(5)
C28 C29 C30 C31 -0.7(5)
C29 C30 C31 C32 0.3(5)
C30 C31 C32 C27 0.4(5)
C28 C27 C32 C31 -0.8(4)
P1 C27 C32 C31 -176.6(2)
C36 S1 C33 C34 -2.6(3)
Ru1 S1 C33 C34 -113.5(3)
S1 C33 C34 C35 1.6(4)
C33 C34 C35 C36 0.8(5)
C34 C35 C36 C37 178.4(3)
C34 C35 C36 S1 -2.7(4)
C33 S1 C36 C35 3.0(3)
Ru1 S1 C36 C35 118.4(2)
C33 S1 C36 C37 -177.9(3)
Ru1 S1 C36 C37 -62.6(3)
C35 C36 C37 C38 -148.2(4)
S1 C36 C37 C38 33.0(4)
C35 C36 C37 S2 31.8(5)
S1 C36 C37 S2 -147.02(19)
C40 S2 C37 C38 1.2(2)
C40 S2 C37 C36 -178.8(2)
C36 C37 C38 C39 178.9(3)
S2 C37 C38 C39 -1.1(3)
C36 C37 C38 P1 -4.2(5)
S2 C37 C38 P1 175.75(16)
C21 P1 C38 C37 -108.2(3)
C27 P1 C38 C37 146.5(3)
Ru1 P1 C38 C37 13.2(3)
C21 P1 C38 C39 68.4(3)
C27 P1 C38 C39 -37.0(3)
Ru1 P1 C38 C39 -170.2(2)
C37 C38 C39 C40 0.4(4)
P1 C38 C39 C40 -176.6(2)
C38 C39 C40 C41 178.8(3)
C38 C39 C40 S2 0.6(3)
C37 S2 C40 C39 -1.0(2)
C37 S2 C40 C41 -179.4(3)
C39 C40 C41 C42B -36.5(10)
S2 C40 C41 C42B 141.7(9)
C39 C40 C41 C42 147.2(4)
S2 C40 C41 C42 -34.7(5)
C39 C40 C41 S3 -32.2(5)
S2 C40 C41 S3 146.0(2)
C44 S3 C41 C42B -66(8)
C44 S3 C41 C40 178.5(3)
C44 S3 C41 C42 -0.9(4)
C42B C41 C42 C43 3.2(9)
C40 C41 C42 C43 179.9(4)
S3 C41 C42 C43 -0.7(5)
C41 C42 C43 C44 2.6(7)
C42 C43 C44 S3 -3.5(7)
C41 S3 C44 C43 2.5(5)
C40 C41 C42B C43B 176.0(8)
C42 C41 C42B C43B -7.4(15)
S3 C41 C42B C43B 109(9)
C41 C42B C43B C44B 2.0(15)
C42B C43B C44B S3B -1.4(11)
